data_7131729
loop_
_publ_author_name
'Barker, Jordan'
'Davison, Nathan'
'Waddell, Paul G.'
'Lu, Erli'

_publ_section_title
;
 Monomeric lithium and sodium silylbenzyl complexes: syntheses,
 structures, and C&#xe001;O bond olefination.
;
_journal_issue 52
_journal_name_full 'Chemical communications (Cambridge, England)'
_journal_page_first 8083
_journal_page_last 8086
_journal_paper_doi 10.1039/d3cc01376f
_journal_volume 59
_journal_year 2023
_chemical_formula_moiety 'C22 H45 Li N4 Si'
_chemical_formula_sum 'C22 H45 Li N4 Si'
_chemical_formula_weight 400.65
_space_group_crystal_system monoclinic
_space_group_IT_number 14
_space_group_name_Hall '-P 2yn'
_space_group_name_H-M_alt 'P 1 21/n 1'
_atom_sites_solution_hydrogens mixed
_atom_sites_solution_primary dual
_audit_creation_date 2023-03-03
_audit_creation_method
;
Olex2 1.5-ac5-023
(compiled 2022.04.12 svn.rca3783a0 for Rigaku Oxford Diffraction, GUI svn.r6498)
;
_audit_update_record
;
2023-03-20 deposited with the CCDC.	2023-05-25 downloaded from the CCDC.
;
_cell_angle_alpha 90
_cell_angle_beta 93.668(3)
_cell_angle_gamma 90
_cell_formula_units_Z 4
_cell_length_a 9.8325(3)
_cell_length_b 15.3730(5)
_cell_length_c 17.1794(5)
_cell_measurement_reflns_used 7735
_cell_measurement_temperature 150.0(2)
_cell_measurement_theta_max 76.8940
_cell_measurement_theta_min 3.8510
_cell_volume 2591.43(14)
_computing_cell_refinement 'CrysAlisPro 1.171.42.73a (Rigaku OD, 2022)'
_computing_data_collection 'CrysAlisPro 1.171.42.73a (Rigaku OD, 2022)'
_computing_data_reduction 'CrysAlisPro 1.171.42.73a (Rigaku OD, 2022)'
_computing_molecular_graphics 'Olex2 1.5-ac5-023 (Dolomanov et al., 2009)'
_computing_publication_material 'Olex2 1.5-ac5-023 (Dolomanov et al., 2009)'
_computing_structure_refinement 'SHELXL 2019/1 (Sheldrick, 2015)'
_computing_structure_solution 'SHELXT 2018/2 (Sheldrick, 2018)'
_diffrn_ambient_environment N~2~
_diffrn_ambient_temperature 150.0(2)
_diffrn_detector 'Hybrid Pixel Array Detector'
_diffrn_detector_area_resol_mean 10.0000
_diffrn_detector_type 'HyPix-Arc 100'
_diffrn_measured_fraction_theta_full 0.999
_diffrn_measured_fraction_theta_max 0.921
_diffrn_measurement_details
;
List of Runs (angles in degrees, time in seconds):

  # Type    Start    End  Width  t~exp~   \w     \q     \k     \f   Frames
#--------------------------------------------------------------------------
  1  \w    -30.00  -1.00   0.50    2.21    --   48.76 -41.00-128.00   58
  2  \w     49.00 125.00   0.50    2.21    --   48.76  41.00  23.00  152
  3  \w    -24.00  25.00   0.50    2.21    --  -49.76  41.00  23.00   98
  4  \w    -81.00 -50.00   0.50    2.21    --  -49.76 -41.00-128.00   62
  5  \w   -131.00 -79.00   0.50    2.21    --  -92.01 -41.00-128.00  104
  6  \w    -38.00 -13.00   0.50    2.21    --  -92.01  41.00  23.00   50
  7  \w   -169.00-137.00   0.50    2.21    --  -92.01 -41.00-128.00   64
  8  \w    103.00 128.00   0.50    2.21    --   96.11  41.00  23.00   50
  9  \w     19.00  46.00   0.50    2.21    --   96.11 -41.00-128.00   54
 10  \w    -30.00  26.00   0.50    2.21    --   48.76 -19.00  60.00  112
 11  \w    -47.00 -14.00   0.50    2.21    --  -92.01  45.00-180.00   66
 12  \w   -105.00 -38.00   0.50    2.21    --  -92.01  77.00   0.00  134
 13  \w    -42.00 -16.00   0.50    2.21    --  -92.01  45.00 150.00   52
 14  \w    -48.00 -17.00   0.50    2.21    --  -92.01  45.00-120.00   62
 15  \w    -44.00 -14.00   0.50    2.21    --  -92.01  45.00-150.00   60
 16  \w    -50.00 -15.00   0.50    2.21    --  -92.01  45.00 120.00   70
 17  \w     25.00  57.00   0.50    2.21    --   96.11 -61.00 150.00   64
 18  \w     18.00  43.00   0.50    2.21    --   96.11 -45.00 -90.00   50
 19  \w     37.00  68.00   0.50    2.21    --   96.11 -61.00  90.00   62
 20  \w     18.00  43.00   0.50    2.21    --   96.11 -45.00-180.00   50
 21  \w     18.00  43.00   0.50    2.21    --   96.11 -45.00 -60.00   50
 22  \w     38.00 105.00   0.50    2.21    --  108.00-125.00 120.00  134
 23  \w     41.00  67.00   0.50    2.21    --  108.00 -61.00 -30.00   52
 24  \w     42.00  87.00   0.50    2.21    --  108.00 -95.00 -90.00   90
 25  \w     71.00  96.00   0.50    2.21    --  108.00 -77.00  60.00   50
 26  \w    111.00 136.00   0.50    2.21    --  108.00  41.00  23.00   50
;
_diffrn_measurement_device 'four-circle diffractometer'
_diffrn_measurement_device_type 'XtaLAB Synergy, Single source at home/near, HyPix-Arc 100'
_diffrn_measurement_method '\w scans'
_diffrn_orient_matrix_type 'CrysAlisPro convention (1999,Acta A55,543-557)'
_diffrn_orient_matrix_UB_11 0.0744795000
_diffrn_orient_matrix_UB_12 0.0321777000
_diffrn_orient_matrix_UB_13 -0.0708201000
_diffrn_orient_matrix_UB_21 0.1335194000
_diffrn_orient_matrix_UB_22 -0.0410288000
_diffrn_orient_matrix_UB_23 0.0346282000
_diffrn_orient_matrix_UB_31 -0.0359684000
_diffrn_orient_matrix_UB_32 -0.0854405000
_diffrn_orient_matrix_UB_33 -0.0432801000
_diffrn_radiation_monochromator graphite
_diffrn_radiation_probe x-ray
_diffrn_radiation_type CuK\a
_diffrn_radiation_wavelength 1.54184
_diffrn_reflns_av_R_equivalents 0.0279
_diffrn_reflns_av_unetI/netI 0.0288
_diffrn_reflns_Laue_measured_fraction_full 0.999
_diffrn_reflns_Laue_measured_fraction_max 0.921
_diffrn_reflns_limit_h_max 12
_diffrn_reflns_limit_h_min -12
_diffrn_reflns_limit_k_max 10
_diffrn_reflns_limit_k_min -18
_diffrn_reflns_limit_l_max 20
_diffrn_reflns_limit_l_min -21
_diffrn_reflns_number 17608
_diffrn_reflns_point_group_measured_fraction_full 0.999
_diffrn_reflns_point_group_measured_fraction_max 0.921
_diffrn_reflns_theta_full 67.684
_diffrn_reflns_theta_max 78.453
_diffrn_reflns_theta_min 3.862
_diffrn_source 'fine-focus sealed X-ray tube'
_diffrn_source_type 'Enhance (Cu) X-ray Source'
_exptl_absorpt_coefficient_mu 0.876
_exptl_absorpt_correction_T_max 0.924
_exptl_absorpt_correction_T_min 0.776
_exptl_absorpt_correction_type analytical
_exptl_absorpt_process_details
;
CrysAlisPro 1.171.42.73a (Rigaku Oxford Diffraction, 2022)
Analytical numeric absorption correction using a multifaceted crystal
model based on expressions derived by R.C. Clark & J.S. Reid.
(Clark, R. C. & Reid, J. S. (1995). Acta Cryst. A51, 887-897)
Empirical absorption correction using spherical harmonics,
implemented in SCALE3 ABSPACK scaling algorithm.
;
_exptl_crystal_colour yellow
_exptl_crystal_colour_primary yellow
_exptl_crystal_density_diffrn 1.027
_exptl_crystal_description block
_exptl_crystal_F_000 888
_exptl_crystal_size_max 0.18
_exptl_crystal_size_mid 0.13
_exptl_crystal_size_min 0.12
_refine_diff_density_max 0.302
_refine_diff_density_min -0.187
_refine_diff_density_rms 0.035
_refine_ls_extinction_coef 0.00041(13)
_refine_ls_extinction_expression Fc^*^=kFc[1+0.001xFc^2^\l^3^/sin(2\q)]^-1/4^
_refine_ls_extinction_method 'SHELXL-2019/1 (Sheldrick 2019)'
_refine_ls_goodness_of_fit_ref 1.037
_refine_ls_hydrogen_treatment mixed
_refine_ls_matrix_type full
_refine_ls_number_parameters 266
_refine_ls_number_reflns 5136
_refine_ls_number_restraints 0
_refine_ls_restrained_S_all 1.037
_refine_ls_R_factor_all 0.0479
_refine_ls_R_factor_gt 0.0398
_refine_ls_shift/su_max 0.001
_refine_ls_shift/su_mean 0.000
_refine_ls_structure_factor_coef Fsqd
_refine_ls_weighting_details 'w=1/[\s^2^(Fo^2^)+(0.0550P)^2^+0.7164P] where P=(Fo^2^+2Fc^2^)/3'
_refine_ls_weighting_scheme calc
_refine_ls_wR_factor_gt 0.1067
_refine_ls_wR_factor_ref 0.1117
_reflns_Friedel_coverage 0.000
_reflns_number_gt 4337
_reflns_number_total 5136
_reflns_threshold_expression 'I > 2\s(I)'
_cod_data_source_file d3cc01376f2.cif
_cod_data_source_block elu230007_fa
_cod_depositor_comments 'Adding full bibliography for 7131729--7131730.cif.'
_cod_database_code 7131729
_chemical_oxdiff_formula 'C22 H45 Li1 N4 Si1'
_shelx_space_group_comment
;
The symmetry employed for this shelxl refinement is uniquely defined
by the following loop, which should always be used as a source of
symmetry information in preference to the above space-group names.
They are only intended as comments.
;
_shelx_estimated_absorpt_t_max 0.902
_shelx_estimated_absorpt_t_min 0.858
_diffrn_oxdiff_digest_frames
;
013eac779ebb8cef311c23ecbd64b9fbd7019002b4b
;
_olex2_refinement_description
;
1. Fixed Uiso
 At 1.2 times of:
  All C(H) groups, All C(H,H) groups
 At 1.5 times of:
  All C(H,H,H) groups
2.a Secondary CH2 refined with riding coordinates:
 C1(H1A,H1B), C2(H2A,H2B), C3(H3A,H3B), C4(H4A,H4B), C5(H5A,H5B), C6(H6A,H6B)
2.b Aromatic/amide H refined with riding coordinates:
 C15(H15), C16(H16), C17(H17), C18(H18), C19(H19)
2.c Idealised Me refined as rotating group:
 C7(H7A,H7B,H7C), C8(H8A,H8B,H8C), C9(H9A,H9B,H9C), C10(H10A,H10B,H10C),
 C11(H11A,H11B,H11C), C12(H12A,H12B,H12C), C20(H20A,H20B,H20C), C21(H21A,H21B,
 H21C), C22(H22A,H22B,H22C)
;
_shelx_shelxl_version_number 2019/1
_olex2_submission_special_instructions 'No special instructions were received'
_oxdiff_exptl_absorpt_empirical_details
;
Empirical correction (ABSPACK) includes:
- Absorption correction using spherical harmonics
- Frame scaling
;
_oxdiff_exptl_absorpt_empirical_full_max 1.378
_oxdiff_exptl_absorpt_empirical_full_min 0.643

loop_
_space_group_symop_operation_xyz
'x, y, z'
'-x+1/2, y+1/2, -z+1/2'
'-x, -y, -z'
'x-1/2, -y-1/2, z-1/2'

loop_
_atom_site_label
_atom_site_type_symbol
_atom_site_fract_x
_atom_site_fract_y
_atom_site_fract_z
_atom_site_U_iso_or_equiv
_atom_site_adp_type
_atom_site_occupancy
_atom_site_site_symmetry_order
_atom_site_calc_flag
_atom_site_refinement_flags_posn
_atom_site_refinement_flags_adp
_atom_site_refinement_flags_occupancy
_atom_site_disorder_assembly
_atom_site_disorder_group
Si1 Si 0.25470(4) 0.12447(3) 0.48314(2) 0.03023(12) Uani 1 1 d . . . . .
N1 N 0.11566(12) 0.27361(8) 0.25719(7) 0.0330(3) Uani 1 1 d . . . . .
N2 N 0.19168(13) 0.42505(8) 0.35551(7) 0.0358(3) Uani 1 1 d . . . . .
N3 N 0.41070(12) 0.28289(8) 0.25778(7) 0.0355(3) Uani 1 1 d . . . . .
N4 N -0.11608(13) 0.08143(9) 0.20745(7) 0.0407(3) Uani 1 1 d . . . . .
C1 C 0.02201(16) 0.34720(11) 0.26869(10) 0.0425(4) Uani 1 1 d . . . . .
H1A H -0.035326 0.333371 0.312366 0.051 Uiso 1 1 calc R U . . .
H1B H -0.039086 0.354513 0.221064 0.051 Uiso 1 1 calc R U . . .
C2 C 0.09614(18) 0.43142(11) 0.28605(9) 0.0443(4) Uani 1 1 d . . . . .
H2A H 0.147195 0.447997 0.240477 0.053 Uiso 1 1 calc R U . . .
H2B H 0.028782 0.477812 0.294402 0.053 Uiso 1 1 calc R U . . .
C3 C 0.18418(16) 0.27751(11) 0.18285(8) 0.0405(4) Uani 1 1 d . . . . .
H3A H 0.127531 0.312620 0.144901 0.049 Uiso 1 1 calc R U . . .
H3B H 0.189903 0.217909 0.161475 0.049 Uiso 1 1 calc R U . . .
C4 C 0.32616(17) 0.31611(12) 0.19072(9) 0.0441(4) Uani 1 1 d . . . . .
H4A H 0.372605 0.303718 0.142477 0.053 Uiso 1 1 calc R U . . .
H4B H 0.318484 0.380062 0.195573 0.053 Uiso 1 1 calc R U . . .
C5 C 0.04329(15) 0.19074(10) 0.26541(8) 0.0365(3) Uani 1 1 d . . . . .
H5A H 0.007717 0.189054 0.318012 0.044 Uiso 1 1 calc R U . . .
H5B H 0.110242 0.142908 0.262724 0.044 Uiso 1 1 calc R U . . .
C6 C -0.07532(16) 0.17243(11) 0.20533(9) 0.0420(4) Uani 1 1 d . . . . .
H6A H -0.153820 0.209755 0.216426 0.050 Uiso 1 1 calc R U . . .
H6B H -0.047532 0.187001 0.152509 0.050 Uiso 1 1 calc R U . . .
C7 C 0.11856(18) 0.43150(11) 0.42703(9) 0.0444(4) Uani 1 1 d . . . . .
H7A H 0.069899 0.487110 0.427607 0.067 Uiso 1 1 calc R U . . .
H7B H 0.183807 0.428126 0.472506 0.067 Uiso 1 1 calc R U . . .
H7C H 0.053092 0.383584 0.428799 0.067 Uiso 1 1 calc R U . . .
C8 C 0.2915(2) 0.49642(11) 0.35444(11) 0.0524(4) Uani 1 1 d . . . . .
H8A H 0.338920 0.493796 0.306023 0.079 Uiso 1 1 calc R U . . .
H8B H 0.357865 0.490634 0.399197 0.079 Uiso 1 1 calc R U . . .
H8C H 0.244190 0.552310 0.357404 0.079 Uiso 1 1 calc R U . . .
C9 C 0.54024(17) 0.32995(13) 0.26605(10) 0.0513(4) Uani 1 1 d . . . . .
H9A H 0.591272 0.320222 0.219661 0.077 Uiso 1 1 calc R U . . .
H9B H 0.593700 0.308850 0.312336 0.077 Uiso 1 1 calc R U . . .
H9C H 0.522466 0.392287 0.271681 0.077 Uiso 1 1 calc R U . . .
C10 C 0.43796(19) 0.18978(12) 0.24930(10) 0.0488(4) Uani 1 1 d . . . . .
H10A H 0.352210 0.157344 0.249705 0.073 Uiso 1 1 calc R U . . .
H10B H 0.500110 0.170216 0.292655 0.073 Uiso 1 1 calc R U . . .
H10C H 0.479812 0.179506 0.199856 0.073 Uiso 1 1 calc R U . . .
C11 C -0.17779(19) 0.05933(13) 0.27934(10) 0.0514(4) Uani 1 1 d . . . . .
H11A H -0.109203 0.063574 0.323141 0.077 Uiso 1 1 calc R U . . .
H11B H -0.213225 -0.000218 0.275868 0.077 Uiso 1 1 calc R U . . .
H11C H -0.252641 0.099723 0.287569 0.077 Uiso 1 1 calc R U . . .
C12 C -0.2114(2) 0.06171(15) 0.14158(10) 0.0601(5) Uani 1 1 d . . . . .
H12A H -0.293631 0.097231 0.144766 0.090 Uiso 1 1 calc R U . . .
H12B H -0.235978 -0.000039 0.142757 0.090 Uiso 1 1 calc R U . . .
H12C H -0.168867 0.074641 0.092846 0.090 Uiso 1 1 calc R U . . .
C13 C 0.32538(14) 0.23059(9) 0.46249(8) 0.0318(3) Uani 1 1 d . . . . .
H13 H 0.2701(17) 0.2746(11) 0.4815(10) 0.038 Uiso 1 1 d . U . . .
C14 C 0.46901(15) 0.24880(9) 0.46571(7) 0.0309(3) Uani 1 1 d . . . . .
C15 C 0.56882(14) 0.18346(10) 0.45627(8) 0.0336(3) Uani 1 1 d . . . . .
H15 H 0.539329 0.125196 0.447696 0.040 Uiso 1 1 calc R U . . .
C16 C 0.70703(16) 0.20095(12) 0.45902(9) 0.0436(4) Uani 1 1 d . . . . .
H16 H 0.769397 0.154589 0.453045 0.052 Uiso 1 1 calc R U . . .
C17 C 0.75607(18) 0.28430(13) 0.47026(10) 0.0523(5) Uani 1 1 d . . . . .
H17 H 0.851027 0.296147 0.471748 0.063 Uiso 1 1 calc R U . . .
C18 C 0.6627(2) 0.35004(12) 0.47930(10) 0.0535(5) Uani 1 1 d . . . . .
H18 H 0.694260 0.408006 0.486902 0.064 Uiso 1 1 calc R U . . .
C19 C 0.52427(18) 0.33351(10) 0.47754(9) 0.0425(4) Uani 1 1 d . . . . .
H19 H 0.463766 0.380651 0.484519 0.051 Uiso 1 1 calc R U . . .
C20 C 0.26758(16) 0.03986(10) 0.40470(9) 0.0394(3) Uani 1 1 d . . . . .
H20A H 0.212436 0.057819 0.357914 0.059 Uiso 1 1 calc R U . . .
H20B H 0.234068 -0.015989 0.423226 0.059 Uiso 1 1 calc R U . . .
H20C H 0.362926 0.033713 0.392131 0.059 Uiso 1 1 calc R U . . .
C21 C 0.06908(17) 0.13789(15) 0.49957(11) 0.0560(5) Uani 1 1 d . . . . .
H21A H 0.058695 0.178590 0.542694 0.084 Uiso 1 1 calc R U . . .
H21B H 0.030280 0.081384 0.512534 0.084 Uiso 1 1 calc R U . . .
H21C H 0.021285 0.160690 0.452080 0.084 Uiso 1 1 calc R U . . .
C22 C 0.33449(18) 0.07209(11) 0.57399(9) 0.0438(4) Uani 1 1 d . . . . .
H22A H 0.433782 0.071233 0.571519 0.066 Uiso 1 1 calc R U . . .
H22B H 0.300726 0.012374 0.577957 0.066 Uiso 1 1 calc R U . . .
H22C H 0.310503 0.105378 0.619789 0.066 Uiso 1 1 calc R U . . .
Li1 Li 0.2784(2) 0.29383(16) 0.34778(13) 0.0320(5) Uani 1 1 d . . . . .

loop_
_atom_site_aniso_label
_atom_site_aniso_U_11
_atom_site_aniso_U_22
_atom_site_aniso_U_33
_atom_site_aniso_U_23
_atom_site_aniso_U_13
_atom_site_aniso_U_12
Si1 0.02561(19) 0.0403(2) 0.02460(19) 0.00088(15) 0.00032(13) 0.00004(15)
N1 0.0345(6) 0.0367(7) 0.0274(6) 0.0014(5) -0.0026(5) 0.0044(5)
N2 0.0423(7) 0.0323(6) 0.0326(6) 0.0005(5) 0.0005(5) 0.0053(5)
N3 0.0349(6) 0.0411(7) 0.0307(6) -0.0015(5) 0.0026(5) 0.0009(5)
N4 0.0362(7) 0.0520(8) 0.0341(6) -0.0078(6) 0.0052(5) -0.0058(6)
C1 0.0396(8) 0.0453(9) 0.0412(8) 0.0001(7) -0.0091(6) 0.0114(7)
C2 0.0535(10) 0.0397(9) 0.0391(8) 0.0054(7) -0.0011(7) 0.0130(7)
C3 0.0434(8) 0.0531(10) 0.0247(7) 0.0024(6) -0.0018(6) 0.0025(7)
C4 0.0473(9) 0.0549(10) 0.0305(7) 0.0066(7) 0.0046(6) 0.0008(8)
C5 0.0391(8) 0.0408(8) 0.0289(7) 0.0012(6) -0.0043(6) 0.0008(6)
C6 0.0406(8) 0.0509(9) 0.0336(8) 0.0000(7) -0.0055(6) -0.0026(7)
C7 0.0491(9) 0.0452(9) 0.0393(8) -0.0012(7) 0.0061(7) 0.0106(7)
C8 0.0604(11) 0.0351(9) 0.0618(11) 0.0056(8) 0.0045(9) -0.0001(8)
C9 0.0409(9) 0.0670(12) 0.0467(9) -0.0049(8) 0.0085(7) -0.0086(8)
C10 0.0500(10) 0.0481(10) 0.0486(9) -0.0039(8) 0.0062(7) 0.0105(8)
C11 0.0485(10) 0.0632(11) 0.0437(9) -0.0010(8) 0.0110(7) -0.0071(8)
C12 0.0550(11) 0.0826(14) 0.0426(9) -0.0136(9) 0.0020(8) -0.0237(10)
C13 0.0339(7) 0.0330(7) 0.0285(7) 0.0000(6) 0.0024(5) 0.0094(6)
C14 0.0391(7) 0.0315(7) 0.0217(6) 0.0015(5) -0.0002(5) -0.0014(6)
C15 0.0291(7) 0.0357(8) 0.0358(7) 0.0015(6) 0.0008(5) -0.0026(6)
C16 0.0317(7) 0.0567(10) 0.0421(8) 0.0022(7) 0.0012(6) -0.0047(7)
C17 0.0430(9) 0.0694(12) 0.0442(9) 0.0030(9) 0.0007(7) -0.0229(9)
C18 0.0744(13) 0.0474(10) 0.0380(9) 0.0012(7) -0.0018(8) -0.0293(9)
C19 0.0599(10) 0.0337(8) 0.0338(8) -0.0009(6) 0.0022(7) -0.0043(7)
C20 0.0430(8) 0.0408(8) 0.0336(7) -0.0021(6) -0.0035(6) -0.0024(7)
C21 0.0329(8) 0.0898(15) 0.0457(9) 0.0004(9) 0.0065(7) -0.0004(9)
C22 0.0504(9) 0.0462(9) 0.0338(8) 0.0073(7) -0.0042(7) -0.0052(7)
Li1 0.0339(12) 0.0340(12) 0.0282(11) 0.0003(10) 0.0017(9) 0.0046(10)

loop_
_atom_type_symbol
_atom_type_description
_atom_type_scat_dispersion_real
_atom_type_scat_dispersion_imag
_atom_type_scat_source
C C 0.0181 0.0091 'International Tables Vol C Tables 4.2.6.8 and 6.1.1.4'
H H 0.0000 0.0000 'International Tables Vol C Tables 4.2.6.8 and 6.1.1.4'
Li Li 0.0008 0.0003 'International Tables Vol C Tables 4.2.6.8 and 6.1.1.4'
N N 0.0311 0.0180 'International Tables Vol C Tables 4.2.6.8 and 6.1.1.4'
Si Si 0.2541 0.3302 'International Tables Vol C Tables 4.2.6.8 and 6.1.1.4'

loop_
_exptl_crystal_face_index_h
_exptl_crystal_face_index_k
_exptl_crystal_face_index_l
_exptl_crystal_face_perp_dist
0 0 -1 0.0631
0 0 1 0.0531
0 -1 1 0.0649
0 1 -1 0.0739
0 1 0 0.0650
0 -1 0 0.0920
-1 -1 -1 0.0748
1 1 1 0.0488
-1 1 0 0.0579
-1 0 0 0.0597
-1 0 1 0.0564
-1 -1 1 0.0740
0 1 1 0.0752
0 -1 -1 0.0752
1 1 -2 0.0517
2 1 -1 0.0561
1 0 1 0.0609
-1 0 -1 0.0680

loop_
_geom_angle_atom_site_label_1
_geom_angle_atom_site_label_2
_geom_angle_atom_site_label_3
_geom_angle
_geom_angle_site_symmetry_1
_geom_angle_site_symmetry_3
_geom_angle_publ_flag
C13 Si1 C20 115.87(7) . . ?
C13 Si1 C21 108.58(8) . . ?
C13 Si1 C22 113.68(7) . . ?
C21 Si1 C20 107.11(8) . . ?
C21 Si1 C22 106.27(8) . . ?
C22 Si1 C20 104.73(7) . . ?
C1 N1 C3 113.88(12) . . ?
C1 N1 Li1 103.30(11) . . ?
C3 N1 Li1 104.82(11) . . ?
C5 N1 C1 109.91(12) . . ?
C5 N1 C3 111.54(12) . . ?
C5 N1 Li1 113.10(10) . . ?
C2 N2 Li1 103.99(11) . . ?
C7 N2 C2 110.65(12) . . ?
C7 N2 C8 108.84(13) . . ?
C7 N2 Li1 109.01(11) . . ?
C8 N2 C2 109.34(13) . . ?
C8 N2 Li1 114.94(12) . . ?
C4 N3 Li1 101.80(11) . . ?
C9 N3 C4 110.46(13) . . ?
C9 N3 C10 109.20(14) . . ?
C9 N3 Li1 117.87(12) . . ?
C10 N3 C4 111.08(13) . . ?
C10 N3 Li1 106.18(12) . . ?
C11 N4 C6 112.14(13) . . ?
C11 N4 C12 109.25(13) . . ?
C12 N4 C6 110.21(14) . . ?
N1 C1 H1A 109.0 . . ?
N1 C1 H1B 109.0 . . ?
N1 C1 C2 112.72(13) . . ?
H1A C1 H1B 107.8 . . ?
C2 C1 H1A 109.0 . . ?
C2 C1 H1B 109.0 . . ?
N2 C2 C1 112.24(12) . . ?
N2 C2 H2A 109.2 . . ?
N2 C2 H2B 109.2 . . ?
C1 C2 H2A 109.2 . . ?
C1 C2 H2B 109.2 . . ?
H2A C2 H2B 107.9 . . ?
N1 C3 H3A 108.8 . . ?
N1 C3 H3B 108.8 . . ?
N1 C3 C4 113.94(12) . . ?
H3A C3 H3B 107.7 . . ?
C4 C3 H3A 108.8 . . ?
C4 C3 H3B 108.8 . . ?
N3 C4 C3 113.95(13) . . ?
N3 C4 H4A 108.8 . . ?
N3 C4 H4B 108.8 . . ?
N3 C4 Li1 47.18(8) . . ?
C3 C4 H4A 108.8 . . ?
C3 C4 H4B 108.8 . . ?
C3 C4 Li1 80.03(10) . . ?
H4A C4 H4B 107.7 . . ?
Li1 C4 H4A 154.3 . . ?
Li1 C4 H4B 91.3 . . ?
N1 C5 H5A 108.2 . . ?
N1 C5 H5B 108.2 . . ?
N1 C5 C6 116.51(12) . . ?
H5A C5 H5B 107.3 . . ?
C6 C5 H5A 108.2 . . ?
C6 C5 H5B 108.2 . . ?
N4 C6 C5 110.99(13) . . ?
N4 C6 H6A 109.4 . . ?
N4 C6 H6B 109.4 . . ?
C5 C6 H6A 109.4 . . ?
C5 C6 H6B 109.4 . . ?
H6A C6 H6B 108.0 . . ?
N2 C7 H7A 109.5 . . ?
N2 C7 H7B 109.5 . . ?
N2 C7 H7C 109.5 . . ?
H7A C7 H7B 109.5 . . ?
H7A C7 H7C 109.5 . . ?
H7B C7 H7C 109.5 . . ?
N2 C8 H8A 109.5 . . ?
N2 C8 H8B 109.5 . . ?
N2 C8 H8C 109.5 . . ?
H8A C8 H8B 109.5 . . ?
H8A C8 H8C 109.5 . . ?
H8B C8 H8C 109.5 . . ?
N3 C9 H9A 109.5 . . ?
N3 C9 H9B 109.5 . . ?
N3 C9 H9C 109.5 . . ?
H9A C9 H9B 109.5 . . ?
H9A C9 H9C 109.5 . . ?
H9B C9 H9C 109.5 . . ?
N3 C10 H10A 109.5 . . ?
N3 C10 H10B 109.5 . . ?
N3 C10 H10C 109.5 . . ?
H10A C10 H10B 109.5 . . ?
H10A C10 H10C 109.5 . . ?
H10B C10 H10C 109.5 . . ?
N4 C11 H11A 109.5 . . ?
N4 C11 H11B 109.5 . . ?
N4 C11 H11C 109.5 . . ?
H11A C11 H11B 109.5 . . ?
H11A C11 H11C 109.5 . . ?
H11B C11 H11C 109.5 . . ?
N4 C12 H12A 109.5 . . ?
N4 C12 H12B 109.5 . . ?
N4 C12 H12C 109.5 . . ?
H12A C12 H12B 109.5 . . ?
H12A C12 H12C 109.5 . . ?
H12B C12 H12C 109.5 . . ?
Si1 C13 H13 110.0(10) . . ?
Si1 C13 Li1 120.40(10) . . ?
C14 C13 Si1 123.67(10) . . ?
C14 C13 H13 115.8(10) . . ?
C14 C13 Li1 95.58(11) . . ?
Li1 C13 H13 84.3(10) . . ?
C13 C14 Li1 53.19(8) . . ?
C15 C14 C13 122.82(13) . . ?
C15 C14 Li1 122.37(10) . . ?
C19 C14 C13 123.36(14) . . ?
C19 C14 C15 113.81(14) . . ?
C19 C14 Li1 96.36(11) . . ?
C14 C15 H15 118.6 . . ?
C16 C15 C14 122.89(15) . . ?
C16 C15 H15 118.6 . . ?
C15 C16 H16 119.3 . . ?
C17 C16 C15 121.31(17) . . ?
C17 C16 H16 119.3 . . ?
C16 C17 H17 121.1 . . ?
C16 C17 C18 117.83(16) . . ?
C18 C17 H17 121.1 . . ?
C17 C18 H18 119.2 . . ?
C17 C18 C19 121.58(16) . . ?
C19 C18 H18 119.2 . . ?
C14 C19 H19 118.7 . . ?
C18 C19 C14 122.57(16) . . ?
C18 C19 H19 118.7 . . ?
Si1 C20 H20A 109.5 . . ?
Si1 C20 H20B 109.5 . . ?
Si1 C20 H20C 109.5 . . ?
H20A C20 H20B 109.5 . . ?
H20A C20 H20C 109.5 . . ?
H20B C20 H20C 109.5 . . ?
Si1 C21 H21A 109.5 . . ?
Si1 C21 H21B 109.5 . . ?
Si1 C21 H21C 109.5 . . ?
H21A C21 H21B 109.5 . . ?
H21A C21 H21C 109.5 . . ?
H21B C21 H21C 109.5 . . ?
Si1 C22 H22A 109.5 . . ?
Si1 C22 H22B 109.5 . . ?
Si1 C22 H22C 109.5 . . ?
H22A C22 H22B 109.5 . . ?
H22A C22 H22C 109.5 . . ?
H22B C22 H22C 109.5 . . ?
N1 Li1 N2 84.51(9) . . ?
N1 Li1 C4 59.25(7) . . ?
N1 Li1 C13 132.26(13) . . ?
N1 Li1 H13 128.1(4) . . ?
N1 Li1 C14 157.05(12) . . ?
N2 Li1 C4 92.05(9) . . ?
N2 Li1 C13 114.08(11) . . ?
N2 Li1 H13 91.1(4) . . ?
N2 Li1 C14 115.72(10) . . ?
N3 Li1 N1 85.63(9) . . ?
N3 Li1 N2 112.38(12) . . ?
N3 Li1 C4 31.02(6) . . ?
N3 Li1 C13 121.16(12) . . ?
N3 Li1 H13 141.7(4) . . ?
N3 Li1 C14 95.57(9) . . ?
C4 Li1 H13 172.3(4) . . ?
C13 Li1 C4 150.96(11) . . ?
C13 Li1 H13 23.7(4) . . ?
C13 Li1 C14 31.23(6) . . ?
C14 Li1 C4 126.34(10) . . ?
C14 Li1 H13 46.1(4) . . ?

loop_
_geom_bond_atom_site_label_1
_geom_bond_atom_site_label_2
_geom_bond_distance
_geom_bond_site_symmetry_2
_geom_bond_publ_flag
Si1 C13 1.8170(15) . ?
Si1 C20 1.8830(15) . ?
Si1 C21 1.8760(17) . ?
Si1 C22 1.8823(16) . ?
N1 C1 1.4799(19) . ?
N1 C3 1.4829(19) . ?
N1 C5 1.4703(19) . ?
N1 Li1 2.182(3) . ?
N2 C2 1.474(2) . ?
N2 C7 1.4662(19) . ?
N2 C8 1.473(2) . ?
N2 Li1 2.197(3) . ?
N3 C4 1.469(2) . ?
N3 C9 1.464(2) . ?
N3 C10 1.465(2) . ?
N3 Li1 2.090(3) . ?
N4 C6 1.456(2) . ?
N4 C11 1.451(2) . ?
N4 C12 1.454(2) . ?
C1 H1A 0.9900 . ?
C1 H1B 0.9900 . ?
C1 C2 1.506(2) . ?
C2 H2A 0.9900 . ?
C2 H2B 0.9900 . ?
C3 H3A 0.9900 . ?
C3 H3B 0.9900 . ?
C3 C4 1.515(2) . ?
C4 H4A 0.9900 . ?
C4 H4B 0.9900 . ?
C4 Li1 2.789(3) . ?
C5 H5A 0.9900 . ?
C5 H5B 0.9900 . ?
C5 C6 1.533(2) . ?
C6 H6A 0.9900 . ?
C6 H6B 0.9900 . ?
C7 H7A 0.9800 . ?
C7 H7B 0.9800 . ?
C7 H7C 0.9800 . ?
C8 H8A 0.9800 . ?
C8 H8B 0.9800 . ?
C8 H8C 0.9800 . ?
C9 H9A 0.9800 . ?
C9 H9B 0.9800 . ?
C9 H9C 0.9800 . ?
C10 H10A 0.9800 . ?
C10 H10B 0.9800 . ?
C10 H10C 0.9800 . ?
C11 H11A 0.9800 . ?
C11 H11B 0.9800 . ?
C11 H11C 0.9800 . ?
C12 H12A 0.9800 . ?
C12 H12B 0.9800 . ?
C12 H12C 0.9800 . ?
C13 H13 0.940(17) . ?
C13 C14 1.437(2) . ?
C13 Li1 2.219(3) . ?
C14 C15 1.421(2) . ?
C14 C19 1.421(2) . ?
C14 Li1 2.759(3) . ?
C15 H15 0.9500 . ?
C15 C16 1.383(2) . ?
C16 H16 0.9500 . ?
C16 C17 1.378(3) . ?
C17 H17 0.9500 . ?
C17 C18 1.381(3) . ?
C18 H18 0.9500 . ?
C18 C19 1.383(3) . ?
C19 H19 0.9500 . ?
C20 H20A 0.9800 . ?
C20 H20B 0.9800 . ?
C20 H20C 0.9800 . ?
C21 H21A 0.9800 . ?
C21 H21B 0.9800 . ?
C21 H21C 0.9800 . ?
C22 H22A 0.9800 . ?
C22 H22B 0.9800 . ?
C22 H22C 0.9800 . ?
Li1 H13 2.322(17) . ?

loop_
_geom_torsion_atom_site_label_1
_geom_torsion_atom_site_label_2
_geom_torsion_atom_site_label_3
_geom_torsion_atom_site_label_4
_geom_torsion
_geom_torsion_site_symmetry_1
_geom_torsion_site_symmetry_2
_geom_torsion_site_symmetry_3
_geom_torsion_site_symmetry_4
_geom_torsion_publ_flag
Si1 C13 C14 C15 24.29(19) . . . . ?
Si1 C13 C14 C19 -156.55(12) . . . . ?
Si1 C13 C14 Li1 132.54(14) . . . . ?
N1 C1 C2 N2 -57.51(18) . . . . ?
N1 C3 C4 N3 45.2(2) . . . . ?
N1 C3 C4 Li1 11.58(13) . . . . ?
N1 C5 C6 N4 165.93(12) . . . . ?
C1 N1 C3 C4 97.01(16) . . . . ?
C1 N1 C5 C6 63.55(16) . . . . ?
C3 N1 C1 C2 -71.94(16) . . . . ?
C3 N1 C5 C6 -63.74(17) . . . . ?
C5 N1 C1 C2 162.09(12) . . . . ?
C5 N1 C3 C4 -137.89(14) . . . . ?
C7 N2 C2 C1 -78.92(16) . . . . ?
C8 N2 C2 C1 161.21(14) . . . . ?
C9 N3 C4 C3 -173.94(14) . . . . ?
C9 N3 C4 Li1 -125.99(15) . . . . ?
C10 N3 C4 C3 64.73(18) . . . . ?
C10 N3 C4 Li1 112.68(15) . . . . ?
C11 N4 C6 C5 68.03(17) . . . . ?
C12 N4 C6 C5 -170.03(13) . . . . ?
C13 C14 C15 C16 179.71(14) . . . . ?
C13 C14 C19 C18 -178.99(14) . . . . ?
C14 C15 C16 C17 -0.9(2) . . . . ?
C15 C14 C19 C18 0.2(2) . . . . ?
C15 C16 C17 C18 0.5(3) . . . . ?
C16 C17 C18 C19 0.3(3) . . . . ?
C17 C18 C19 C14 -0.6(3) . . . . ?
C19 C14 C15 C16 0.5(2) . . . . ?
C20 Si1 C13 C14 -75.24(13) . . . . ?
C20 Si1 C13 Li1 46.52(12) . . . . ?
C21 Si1 C13 C14 164.23(12) . . . . ?
C21 Si1 C13 Li1 -74.02(12) . . . . ?
C22 Si1 C13 C14 46.18(14) . . . . ?
C22 Si1 C13 Li1 167.94(10) . . . . ?
Li1 N1 C1 C2 41.14(15) . . . . ?
Li1 N1 C3 C4 -15.16(17) . . . . ?
Li1 N1 C5 C6 178.41(12) . . . . ?
Li1 N2 C2 C1 37.99(16) . . . . ?
Li1 N3 C4 C3 -47.95(16) . . . . ?
Li1 C13 C14 C15 -108.24(14) . . . . ?
Li1 C13 C14 C19 70.91(15) . . . . ?
Li1 C14 C15 C16 115.52(15) . . . . ?
Li1 C14 C19 C18 -129.42(15) . . . . ?

loop_
_exptl_oxdiff_crystal_face_indexfrac_h
_exptl_oxdiff_crystal_face_indexfrac_k
_exptl_oxdiff_crystal_face_indexfrac_l
_exptl_oxdiff_crystal_face_x
_exptl_oxdiff_crystal_face_y
_exptl_oxdiff_crystal_face_z
-0.0000 -0.0000 -1.0000 0.0708 -0.0346 0.0433
0.0000 0.0000 1.0000 -0.0708 0.0346 -0.0433
-0.0000 -1.0000 1.0000 -0.1030 0.0757 0.0422
0.0000 1.0000 -1.0000 0.1030 -0.0757 -0.0422
0.0000 1.0000 -0.0000 0.0322 -0.0410 -0.0854
-0.0000 -1.0000 0.0000 -0.0322 0.0410 0.0854
-1.0000 -1.0000 -1.0000 -0.0358 -0.1271 0.1647
1.0000 1.0000 1.0000 0.0358 0.1271 -0.1647
-1.0000 1.0000 -0.0000 -0.0423 -0.1745 -0.0495
-1.0000 0.0000 -0.0000 -0.0745 -0.1335 0.0360
-1.0000 0.0000 1.0000 -0.1453 -0.0989 -0.0073
-1.0000 -1.0000 1.0000 -0.1775 -0.0579 0.0781
0.0000 1.0000 1.0000 -0.0386 -0.0064 -0.1287
-0.0000 -1.0000 -1.0000 0.0386 0.0064 0.1287
1.0000 1.0000 -2.0000 0.2483 0.0232 -0.0348
2.0000 1.0000 -1.0000 0.2520 0.1914 -0.1141
1.0000 0.0000 1.0000 0.0037 0.1681 -0.0792
-1.0000 -0.0000 -1.0000 -0.0037 -0.1681 0.0792
